data_8100620
loop_
_publ_author_name
'Abu-Surrah, Adnan S.'
'Klinga, Martti'
'Leskel\"a, Markku'

_publ_section_title
;
Crystal structure of (benzonitrile)chloro(N-phenylamidine-N-cyclohexylamine)
platinum(II) chloride hydrate, [PtCl(C~7~H~5~N)(C~13~H~19~N~3~)]Cl 
&#x00B7; 1.33H~2~O
;
_journal_issue 2
_journal_name_full 'Zeitschrift f\"ur Kristallographie - New Crystal Structures'
_journal_page_first 257
_journal_page_last 258
_journal_volume 217
_journal_year 2002
_chemical_formula_structural '[PtCl(C7 H5 N)(C13 H19 N3)]Cl . 1.33H2 O'
_chemical_formula_sum 'C20 H26.67 Cl2 N4 O1.33 Pt'
_chemical_formula_weight 610.44
_space_group_IT_number 146
_symmetry_cell_setting rhombohedral
_symmetry_space_group_name_Hall 'P 3*'
_symmetry_space_group_name_H-M 'R 3 :R'
_cell_angle_alpha 54.67(2)
_cell_angle_beta 54.67(2)
_cell_angle_gamma 54.67(2)
_cell_formula_units_Z 3
_cell_length_a 14.671(5)
_cell_length_b 14.671(5)
_cell_length_c 14.671(5)
_cell_measurement_temperature 193(2)
_cell_volume 1955.6(12)
_diffrn_ambient_temperature 193(2)
_exptl_crystal_density_diffrn 1.555
_cod_original_sg_symbol_H-M 'R 3'
_cod_database_code 8100620

loop_
_symmetry_equiv_pos_as_xyz
'x, y, z'
'z, x, y'
'y, z, x'

loop_
_atom_site_label
_atom_site_type_symbol
_atom_site_fract_x
_atom_site_fract_y
_atom_site_fract_z
_atom_site_U_iso_or_equiv
_atom_site_adp_type
_atom_site_occupancy
_atom_site_symmetry_multiplicity
_atom_site_calc_flag
_atom_site_refinement_flags
_atom_site_disorder_assembly
_atom_site_disorder_group
Pt1 Pt 0.42153(5) 0.91780(6) 0.49605(5) 0.06487(15) Uani 1 3 d . . .
Cl1 Cl 0.2211(3) 1.0365(4) 0.5264(4) 0.1084(14) Uani 1 3 d . . .
Cl2 Cl 0.68764(14) 0.68764(14) 0.68764(14) 0.0641(12) Uani 1 1 d S . .
Cl3 Cl 0.8513(3) 0.8513(3) 0.8513(3) 0.137(3) Uani 1 1 d S . .
Cl4 Cl 0.56440(14) 0.56440(14) 0.56440(14) 0.0667(12) Uani 1 1 d S . .
O1W O 0.8221(10) 0.6834(11) 0.1163(11) 0.118(4) Uani 1 3 d . . .
H1WA H 0.8194 0.7253 0.1408 0.141 Uiso 1 3 d R . .
H1WB H 0.8233 0.7094 0.0468 0.141 Uiso 1 3 d R . .
O2W O 0.170(2) 0.170(2) 0.170(2) 0.22(3) Uiso 0.50 1 d SP A 1
H2WA H 0.1489 0.1489 0.1489 0.264 Uiso 0.50 1 d SPR A 1
H2WB H 0.1235 0.2187 0.2067 0.264 Uiso 0.167 3 d PR A 1
O3W O 0.3484(18) 0.3484(18) 0.3484(18) 0.19(2) Uiso 0.50 1 d SP B 2
H3WA H 0.3405 0.3103 0.3272 0.231 Uiso 0.167 3 d PR B 2
H3WB H 0.2988 0.4202 0.3364 0.231 Uiso 0.167 3 d PR B 2
N1 N 0.5942(9) 0.8035(8) 0.4744(8) 0.063(2) Uani 1 3 d . . .
H1A H 0.6093 0.7846 0.5372 0.075 Uiso 1 3 calc R . .
H1B H 0.6020 0.7337 0.4800 0.075 Uiso 1 3 calc R . .
N2 N 0.6173(9) 0.8319(10) 0.2524(10) 0.066(3) Uani 1 3 d . . .
H2A H 0.6734 0.7870 0.2086 0.080 Uiso 1 3 calc R . .
N3 N 0.4239(9) 0.8669(10) 0.3942(10) 0.073(3) Uani 1 3 d . . .
H3A H 0.3531 0.8745 0.4088 0.087 Uiso 1 3 calc R . .
N4 N 0.4220(11) 0.9618(10) 0.5993(10) 0.075(3) Uani 1 3 d . . .
C1 C 0.6882(10) 0.8466(10) 0.3602(10) 0.061(3) Uani 1 3 d . . .
H1C H 0.7632 0.7744 0.3500 0.073 Uiso 1 3 calc R . .
C2 C 0.6524(11) 0.9062(11) 0.2523(10) 0.063(3) Uani 1 3 d . . .
H2C H 0.5810 0.9818 0.2590 0.075 Uiso 1 3 calc R . .
C3 C 0.7498(12) 0.9405(12) 0.1394(11) 0.072(3) Uani 1 3 d . . .
H3C H 0.7242 0.9824 0.0710 0.086 Uiso 1 3 calc R . .
H3B H 0.8214 0.8672 0.1290 0.086 Uiso 1 3 calc R . .
C4 C 0.7831(14) 1.0237(14) 0.1391(12) 0.081(4) Uani 1 3 d . . .
H4A H 0.8518 1.0414 0.0644 0.097 Uiso 1 3 calc R . .
H4B H 0.7142 1.1007 0.1405 0.097 Uiso 1 3 calc R . .
C5 C 0.8158(13) 0.9660(13) 0.2464(12) 0.082(4) Uani 1 3 d . . .
H5B H 0.8305 1.0236 0.2470 0.098 Uiso 1 3 calc R . .
H5C H 0.8910 0.8947 0.2393 0.098 Uiso 1 3 calc R . .
C6 C 0.7167(12) 0.9280(11) 0.3644(12) 0.069(3) Uani 1 3 d . . .
H6B H 0.7433 0.8851 0.4322 0.083 Uiso 1 3 calc R . .
H6C H 0.6438 0.9999 0.3767 0.083 Uiso 1 3 calc R . .
C7 C 0.5119(11) 0.8244(11) 0.3101(11) 0.063(3) Uani 1 3 d . . .
C8 C 0.4852(12) 0.7682(11) 0.2735(13) 0.074(3) Uani 1 3 d . . .
C9 C 0.5260(14) 0.7958(15) 0.1495(14) 0.090(4) Uani 1 3 d . . .
H9A H 0.5698 0.8477 0.0911 0.108 Uiso 1 3 calc R . .
C10 C 0.4991(18) 0.7431(18) 0.115(2) 0.111(6) Uani 1 3 d . . .
H10A H 0.5230 0.7604 0.0325 0.133 Uiso 1 3 calc R . .
C11 C 0.436(2) 0.665(2) 0.206(2) 0.124(6) Uani 1 3 d . . .
H11A H 0.4171 0.6309 0.1836 0.149 Uiso 1 3 calc R . .
C12 C 0.4031(18) 0.6376(17) 0.321(2) 0.113(6) Uani 1 3 d . . .
H12A H 0.3624 0.5829 0.3796 0.136 Uiso 1 3 calc R . .
C13 C 0.4273(14) 0.6883(15) 0.3573(16) 0.092(4) Uani 1 3 d . . .
H13A H 0.4037 0.6674 0.4405 0.110 Uiso 1 3 calc R . .
C14 C 0.4266(13) 0.9860(13) 0.6575(12) 0.078(4) Uani 1 3 d . . .
C15 C 0.4309(13) 1.0139(13) 0.7331(12) 0.077(4) Uani 1 3 d . . .
C16 C 0.3315(17) 1.0890(16) 0.7896(17) 0.106(5) Uani 1 3 d . . .
H16A H 0.2574 1.1211 0.7821 0.127 Uiso 1 3 calc R . .
C17 C 0.339(2) 1.119(2) 0.8582(18) 0.123(7) Uani 1 3 d . . .
H17A H 0.2708 1.1716 0.8985 0.148 Uiso 1 3 calc R . .
C18 C 0.451(2) 1.068(2) 0.867(2) 0.119(6) Uani 1 3 d . . .
H18A H 0.4576 1.0897 0.9118 0.143 Uiso 1 3 calc R . .
C19 C 0.5468(17) 0.9910(19) 0.8144(16) 0.101(5) Uani 1 3 d . . .
H19A H 0.6201 0.9568 0.8243 0.121 Uiso 1 3 calc R . .
C20 C 0.5406(16) 0.9602(15) 0.7452(15) 0.097(5) Uani 1 3 d . . .
H20A H 0.6083 0.9048 0.7076 0.116 Uiso 1 3 calc R . .

loop_
_atom_site_aniso_label
_atom_site_aniso_U_11
_atom_site_aniso_U_22
_atom_site_aniso_U_33
_atom_site_aniso_U_23
_atom_site_aniso_U_13
_atom_site_aniso_U_12
Pt1 0.0647(3) 0.0690(3) 0.0597(3) -0.0278(3) -0.0181(2) -0.0243(3)
Cl1 0.062(2) 0.120(3) 0.131(3) -0.076(3) -0.022(2) -0.011(2)
Cl2 0.0649(15) 0.0649(15) 0.0649(15) -0.0242(9) -0.0242(9) -0.0242(9)
Cl3 0.145(4) 0.145(4) 0.145(4) -0.057(2) -0.057(2) -0.057(2)
Cl4 0.0686(16) 0.0686(16) 0.0686(16) -0.0261(10) -0.0261(10) -0.0261(10)
O1W 0.114(8) 0.144(10) 0.140(10) -0.099(8) -0.030(7) -0.039(8)
N1 0.081(6) 0.055(5) 0.055(6) -0.010(4) -0.030(5) -0.031(5)
N2 0.062(6) 0.077(7) 0.073(6) -0.040(5) -0.030(5) -0.014(5)
N3 0.058(6) 0.093(8) 0.076(7) -0.041(6) -0.028(6) -0.018(6)
N4 0.087(8) 0.080(7) 0.062(7) -0.029(6) -0.016(6) -0.042(6)
C1 0.047(6) 0.056(7) 0.063(7) -0.014(6) -0.025(5) -0.014(5)
C2 0.063(7) 0.058(7) 0.061(7) -0.016(5) -0.025(6) -0.023(6)
C3 0.073(8) 0.080(9) 0.050(7) -0.017(6) -0.022(6) -0.029(7)
C4 0.090(9) 0.091(10) 0.062(8) -0.008(7) -0.032(7) -0.049(8)
C5 0.083(9) 0.077(9) 0.077(9) -0.016(7) -0.024(7) -0.043(7)
C6 0.075(8) 0.065(7) 0.080(8) -0.025(6) -0.037(7) -0.024(7)
C7 0.060(7) 0.070(7) 0.066(7) -0.033(6) -0.031(6) -0.011(6)
C8 0.075(8) 0.064(7) 0.094(10) -0.036(7) -0.046(7) -0.009(7)
C9 0.097(10) 0.110(11) 0.083(10) -0.047(8) -0.035(8) -0.034(9)
C10 0.115(13) 0.121(14) 0.136(15) -0.078(13) -0.056(12) -0.021(12)
C11 0.139(18) 0.136(17) 0.144(18) -0.053(15) -0.070(15) -0.053(14)
C12 0.137(15) 0.098(13) 0.130(16) -0.014(11) -0.083(14) -0.051(11)
C13 0.099(11) 0.107(11) 0.109(11) -0.036(10) -0.047(9) -0.051(9)
C14 0.094(10) 0.082(9) 0.056(7) -0.021(7) -0.014(7) -0.049(8)
C15 0.082(9) 0.086(9) 0.068(8) -0.030(7) -0.020(7) -0.039(8)
C16 0.104(12) 0.108(13) 0.129(14) -0.056(11) -0.051(11) -0.029(10)
C17 0.129(16) 0.153(17) 0.139(16) -0.106(15) -0.050(13) -0.023(13)
C18 0.161(19) 0.131(15) 0.131(15) -0.051(14) -0.086(14) -0.050(14)
C19 0.106(13) 0.124(14) 0.096(12) -0.039(11) -0.042(10) -0.049(11)
C20 0.097(12) 0.101(12) 0.098(11) -0.045(9) -0.024(9) -0.044(10)

loop_
_geom_bond_atom_site_label_1
_geom_bond_atom_site_label_2
_geom_bond_distance
_geom_bond_site_symmetry_2
_geom_bond_publ_flag
Pt1 N4 1.965(12) . ?
Pt1 N3 1.998(10) . ?
Pt1 N1 2.025(10) . ?
Pt1 Cl1 2.310(4) . ?
O1W H1WA 0.8479 . ?
O1W H1WB 0.8504 . ?
O2W H2WA 0.7961 . ?
O2W H2WB 0.8452 . ?
O3W H3WA 0.8592 . ?
O3W H3WB 0.8466 . ?
N1 C1 1.490(15) . ?
N1 H1A 0.9200 . ?
N1 H1B 0.9200 . ?
N2 C7 1.303(15) . ?
N2 C2 1.449(16) . ?
N2 H2A 0.8800 . ?
N3 C7 1.302(15) . ?
N3 H3A 0.8800 . ?
N4 C14 1.141(16) . ?
C1 C6 1.515(16) . ?
C1 C2 1.542(15) . ?
C1 H1C 1.0000 . ?
C2 C3 1.473(18) . ?
C2 H2C 1.0000 . ?
C3 C4 1.554(19) . ?
C3 H3C 0.9900 . ?
C3 H3B 0.9900 . ?
C4 C5 1.512(19) . ?
C4 H4A 0.9900 . ?
C4 H4B 0.9900 . ?
C5 C6 1.527(18) . ?
C5 H5B 0.9900 . ?
C5 H5C 0.9900 . ?
C6 H6B 0.9900 . ?
C6 H6C 0.9900 . ?
C7 C8 1.499(18) . ?
C8 C13 1.37(2) . ?
C8 C9 1.414(19) . ?
C9 C10 1.43(2) . ?
C9 H9A 0.9500 . ?
C10 C11 1.40(3) . ?
C10 H10A 0.9500 . ?
C11 C12 1.32(3) . ?
C11 H11A 0.9500 . ?
C12 C13 1.39(2) . ?
C12 H12A 0.9500 . ?
C13 H13A 0.9500 . ?
C14 C15 1.43(2) . ?
C15 C16 1.35(2) . ?
C15 C20 1.39(2) . ?
C16 C17 1.38(2) . ?
C16 H16A 0.9500 . ?
C17 C18 1.40(3) . ?
C17 H17A 0.9500 . ?
C18 C19 1.33(3) . ?
C18 H18A 0.9500 . ?
C19 C20 1.39(2) . ?
C19 H19A 0.9500 . ?
C20 H20A 0.9500 . ?
